data_4114629
loop_
_publ_author_name
'David R. Spring'
'Shyam Krishnan'
'Helen E. Blackwell'
'Stuart L. Schreiber'

_publ_section_title
;
 Diversity-Oriented Synthesis of Biaryl-Containing Medium Rings Using a
 One Bead/One Stock Solution Platform
;
_journal_name_full 'Journal of the American Chemical Society'
_journal_page_first 1354
_journal_page_last 1363
_journal_paper_doi 10.1021/ja017248o
_journal_volume 124
_journal_year 2002
_chemical_formula_sum 'C26 H34 N O3'
_chemical_formula_weight 408.54
_chemical_name_systematic
; 
 ? 
;
_space_group_IT_number 4
_symmetry_cell_setting monoclinic
_symmetry_space_group_name_Hall 'P 2yb'
_symmetry_space_group_name_H-M 'P 1 21 1'
_atom_sites_solution_hydrogens geom
_atom_sites_solution_primary direct
_atom_sites_solution_secondary difmap
_audit_creation_method SHELXL-97
_cell_angle_alpha 90.00
_cell_angle_beta 110.371(2)
_cell_angle_gamma 90.00
_cell_formula_units_Z 2
_cell_length_a 9.4494(9)
_cell_length_b 9.702(1)
_cell_length_c 13.061(1)
_cell_measurement_temperature 213(2)
_cell_volume 1122.52(18)
_computing_cell_refinement 'Bruker SMART'
_computing_data_collection 'Bruker SMART'
_computing_data_reduction 'Bruker SHELXTL'
_computing_molecular_graphics 'Bruker SHELXTL'
_computing_publication_material 'Bruker SHELXTL'
_computing_structure_refinement 'SHELXL-97 (Sheldrick, 1997)'
_computing_structure_solution 'SHELXS-97 (Sheldrick, 1990)'
_diffrn_ambient_temperature 213(2)
_diffrn_measured_fraction_theta_full 0.773
_diffrn_measured_fraction_theta_max 0.773
_diffrn_measurement_device_type 'CCD area detector'
_diffrn_measurement_method 'phi and omega scans'
_diffrn_radiation_monochromator graphite
_diffrn_radiation_source 'fine-focus sealed tube'
_diffrn_radiation_type MoK\a
_diffrn_radiation_wavelength 0.71073
_diffrn_reflns_av_R_equivalents 0.0287
_diffrn_reflns_av_sigmaI/netI 0.0268
_diffrn_reflns_limit_h_max 11
_diffrn_reflns_limit_h_min -8
_diffrn_reflns_limit_k_max 12
_diffrn_reflns_limit_k_min -9
_diffrn_reflns_limit_l_max 16
_diffrn_reflns_limit_l_min -11
_diffrn_reflns_number 4024
_diffrn_reflns_theta_full 27.58
_diffrn_reflns_theta_max 27.58
_diffrn_reflns_theta_min 1.66
_exptl_absorpt_coefficient_mu 0.078
_exptl_absorpt_correction_type none
_exptl_crystal_colour colorless
_exptl_crystal_density_diffrn 1.209
_exptl_crystal_description block
_exptl_crystal_F_000 442
_exptl_crystal_size_max 0.10
_exptl_crystal_size_mid 0.15
_exptl_crystal_size_min 0.15
_refine_diff_density_max 0.369
_refine_diff_density_min -0.238
_refine_diff_density_rms 0.050
_refine_ls_abs_structure_details 'Flack H D (1983), Acta Cryst. A39, 876-881'
_refine_ls_abs_structure_Flack 0.0(14)
_refine_ls_extinction_method none
_refine_ls_goodness_of_fit_ref 1.068
_refine_ls_hydrogen_treatment mixed
_refine_ls_matrix_type full
_refine_ls_number_parameters 271
_refine_ls_number_reflns 2831
_refine_ls_number_restraints 1
_refine_ls_restrained_S_all 1.067
_refine_ls_R_factor_all 0.0463
_refine_ls_R_factor_gt 0.0426
_refine_ls_shift/su_max 0.000
_refine_ls_shift/su_mean 0.000
_refine_ls_structure_factor_coef Fsqd
_refine_ls_weighting_details 'calc w=1/[\s^2^(Fo^2^)+(0.0738P)^2^+0.1052P] where P=(Fo^2^+2Fc^2^)/3'
_refine_ls_weighting_scheme calc
_refine_ls_wR_factor_gt 0.1096
_refine_ls_wR_factor_ref 0.1137
_reflns_number_gt 2611
_reflns_number_total 2831
_reflns_threshold_expression >2sigma(I)
_cod_data_source_file ja017248o_s2_07.cif
_cod_data_source_block sls35t
_cod_original_cell_volume 1122.5(2)
_cod_database_code 4114629

loop_
_symmetry_equiv_pos_as_xyz
'x, y, z'
'-x, y+1/2, -z'

loop_
_atom_site_label
_atom_site_type_symbol
_atom_site_fract_x
_atom_site_fract_y
_atom_site_fract_z
_atom_site_U_iso_or_equiv
_atom_site_adp_type
_atom_site_occupancy
_atom_site_symmetry_multiplicity
_atom_site_calc_flag
_atom_site_refinement_flags
O1 O 0.75518(19) 0.7271(2) 0.60381(13) 0.0396(5) Uani 1 1 d .
O2 O 0.1766(2) 0.9378(2) 0.77978(12) 0.0407(5) Uani 1 1 d .
O3 O 0.0604(2) 1.0331(2) 0.58261(13) 0.0388(5) Uani 1 1 d .
N1 N 0.6446(2) 0.6413(2) 0.78138(14) 0.0313(5) Uani 1 1 d .
C1 C 0.5158(3) 0.6222(3) 0.67797(17) 0.0305(6) Uani 1 1 d .
H1A H 0.4613 0.5383 0.6837 0.037 Uiso 1 1 calc R
H1B H 0.5551 0.6086 0.6184 0.037 Uiso 1 1 calc R
C2 C 0.4057(2) 0.7421(3) 0.64918(18) 0.0284(5) Uani 1 1 d .
C3 C 0.3471(2) 0.7965(3) 0.54406(16) 0.0268(5) Uani 1 1 d .
C4 C 0.3933(3) 0.7498(3) 0.45029(17) 0.0297(6) Uani 1 1 d .
C5 C 0.5387(3) 0.7687(3) 0.44756(17) 0.0310(6) Uani 1 1 d .
C6 C 0.6620(3) 0.8354(3) 0.54021(19) 0.0369(6) Uani 1 1 d .
H6A H 0.7219 0.8970 0.5119 0.044 Uiso 1 1 calc R
H6B H 0.6186 0.8897 0.5853 0.044 Uiso 1 1 calc R
C7 C 0.8352(3) 0.7643(4) 0.71433(18) 0.0430(7) Uani 1 1 d .
H7A H 0.8784 0.8564 0.7158 0.052 Uiso 1 1 calc R
H7B H 0.9191 0.6997 0.7451 0.052 Uiso 1 1 calc R
C8 C 0.7378(3) 0.7646(3) 0.78675(17) 0.0328(6) Uani 1 1 d .
H8A H 0.6690 0.8448 0.7651 0.039 Uiso 1 1 calc R
C9 C 0.7299(3) 0.5132(3) 0.8080(2) 0.0483(8) Uani 1 1 d .
H9A H 0.8146 0.5246 0.8756 0.073 Uiso 1 1 calc R
H9B H 0.7668 0.4897 0.7496 0.073 Uiso 1 1 calc R
H9C H 0.6649 0.4400 0.8166 0.073 Uiso 1 1 calc R
C10 C 0.3500(2) 0.7891(3) 0.72890(16) 0.0295(6) Uani 1 1 d .
H10A H 0.3902 0.7530 0.8000 0.035 Uiso 1 1 calc R
C11 C 0.2374(3) 0.8871(3) 0.70601(17) 0.0299(6) Uani 1 1 d .
C12 C 0.1746(2) 0.9398(3) 0.59903(17) 0.0308(6) Uani 1 1 d .
C13 C 0.2310(3) 0.8958(3) 0.52092(17) 0.0318(6) Uani 1 1 d .
H13A H 0.1912 0.9328 0.4501 0.038 Uiso 1 1 calc R
C14 C 0.2843(3) 0.6889(3) 0.36012(18) 0.0340(6) Uani 1 1 d .
H14A H 0.1856 0.6771 0.3601 0.041 Uiso 1 1 calc R
C15 C 0.3194(3) 0.6454(3) 0.27071(19) 0.0399(7) Uani 1 1 d .
H15A H 0.2440 0.6065 0.2101 0.048 Uiso 1 1 calc R
C16 C 0.4640(3) 0.6589(3) 0.27043(19) 0.0426(7) Uani 1 1 d .
H16A H 0.4890 0.6255 0.2113 0.051 Uiso 1 1 calc R
C17 C 0.5731(3) 0.7223(3) 0.3583(2) 0.0376(6) Uani 1 1 d .
H17A H 0.6714 0.7339 0.3573 0.045 Uiso 1 1 calc R
C18 C 0.2351(3) 0.8881(4) 0.88788(19) 0.0532(9) Uani 1 1 d .
H18A H 0.1828 0.9320 0.9313 0.080 Uiso 1 1 calc R
H18B H 0.3420 0.9091 0.9188 0.080 Uiso 1 1 calc R
H18C H 0.2206 0.7891 0.8879 0.080 Uiso 1 1 calc R
C19 C -0.0205(3) 1.0707(4) 0.47197(19) 0.0442(7) Uani 1 1 d .
H19A H -0.0985 1.1368 0.4698 0.066 Uiso 1 1 calc R
H19B H -0.0666 0.9893 0.4307 0.066 Uiso 1 1 calc R
H19C H 0.0484 1.1115 0.4403 0.066 Uiso 1 1 calc R
C20 C 0.8476(3) 0.7907(3) 0.90451(18) 0.0404(7) Uani 1 1 d .
H20A H 0.9519 0.8012 0.9199 0.049 Uiso 1 1 calc R
C21 C 0.7794(3) 0.7986(3) 0.99469(17) 0.0333(6) Uani 1 1 d .
H21A H 0.7104 0.7192 0.9863 0.040 Uiso 1 1 calc R
C22 C 0.6892(3) 0.9304(3) 0.98805(18) 0.0402(7) Uani 1 1 d .
H22A H 0.6030 0.9310 0.9193 0.048 Uiso 1 1 calc R
H22B H 0.7530 1.0098 0.9875 0.048 Uiso 1 1 calc R
C23 C 0.6318(3) 0.9449(4) 1.08297(19) 0.0483(8) Uani 1 1 d .
H23A H 0.5790 1.0332 1.0770 0.058 Uiso 1 1 calc R
H23B H 0.5595 0.8710 1.0793 0.058 Uiso 1 1 calc R
C24 C 0.7607(3) 0.9381(4) 1.19212(19) 0.0483(8) Uani 1 1 d .
H24A H 0.8287 1.0165 1.1987 0.058 Uiso 1 1 calc R
H24B H 0.7204 0.9438 1.2517 0.058 Uiso 1 1 calc R
C25 C 0.8476(3) 0.8048(4) 1.20135(19) 0.0483(8) Uani 1 1 d .
H25A H 0.7819 0.7270 1.2021 0.058 Uiso 1 1 calc R
H25B H 0.9333 0.8041 1.2704 0.058 Uiso 1 1 calc R
C26 C 0.9051(3) 0.7879(4) 1.10710(19) 0.0443(7) Uani 1 1 d .
H26A H 0.9545 0.6979 1.1132 0.053 Uiso 1 1 calc R
H26B H 0.9811 0.8590 1.1125 0.053 Uiso 1 1 calc R

loop_
_atom_site_aniso_label
_atom_site_aniso_U_11
_atom_site_aniso_U_22
_atom_site_aniso_U_33
_atom_site_aniso_U_23
_atom_site_aniso_U_13
_atom_site_aniso_U_12
O1 0.0339(9) 0.0519(13) 0.0350(8) -0.0078(8) 0.0146(7) 0.0024(8)
O2 0.0385(10) 0.0535(14) 0.0329(8) -0.0071(8) 0.0162(7) 0.0046(9)
O3 0.0362(9) 0.0439(12) 0.0382(8) -0.0004(8) 0.0153(7) 0.0128(8)
N1 0.0296(9) 0.0306(12) 0.0315(9) -0.0005(9) 0.0080(7) 0.0024(9)
C1 0.0321(11) 0.0272(14) 0.0316(10) -0.0006(10) 0.0104(9) -0.0002(10)
C2 0.0245(10) 0.0274(14) 0.0331(10) -0.0042(10) 0.0099(9) -0.0025(9)
C3 0.0261(11) 0.0271(14) 0.0294(10) -0.0020(9) 0.0122(8) -0.0026(9)
C4 0.0353(12) 0.0268(14) 0.0290(10) 0.0030(9) 0.0136(9) 0.0053(10)
C5 0.0365(12) 0.0277(14) 0.0324(10) -0.0001(10) 0.0164(9) 0.0042(10)
C6 0.0375(13) 0.0392(17) 0.0394(12) -0.0029(11) 0.0204(10) -0.0068(11)
C7 0.0313(12) 0.063(2) 0.0365(11) -0.0076(13) 0.0137(10) -0.0040(13)
C8 0.0282(11) 0.0390(16) 0.0309(10) -0.0054(10) 0.0100(9) -0.0006(10)
C9 0.0511(16) 0.0435(19) 0.0423(13) 0.0018(12) 0.0060(12) 0.0150(13)
C10 0.0278(11) 0.0342(15) 0.0260(9) -0.0013(10) 0.0087(8) -0.0040(10)
C11 0.0261(11) 0.0339(15) 0.0317(10) -0.0078(10) 0.0126(9) -0.0039(10)
C12 0.0243(11) 0.0321(14) 0.0350(11) -0.0027(10) 0.0092(9) 0.0007(10)
C13 0.0307(12) 0.0348(15) 0.0297(10) -0.0035(10) 0.0105(9) 0.0001(10)
C14 0.0371(13) 0.0327(15) 0.0312(10) 0.0008(10) 0.0107(10) 0.0033(10)
C15 0.0491(15) 0.0367(16) 0.0303(11) -0.0020(11) 0.0094(10) 0.0044(12)
C16 0.0627(18) 0.0369(18) 0.0315(11) -0.0018(11) 0.0207(11) 0.0136(13)
C17 0.0399(13) 0.0400(17) 0.0388(12) 0.0035(11) 0.0211(10) 0.0047(11)
C18 0.0447(16) 0.083(3) 0.0344(12) -0.0077(14) 0.0164(11) 0.0100(15)
C19 0.0366(13) 0.055(2) 0.0430(13) 0.0115(13) 0.0163(11) 0.0159(12)
C20 0.0259(11) 0.062(2) 0.0328(11) -0.0089(12) 0.0091(9) -0.0041(12)
C21 0.0273(11) 0.0386(16) 0.0314(10) -0.0041(10) 0.0069(9) -0.0032(10)
C22 0.0447(14) 0.0415(18) 0.0320(11) 0.0019(11) 0.0104(10) 0.0049(12)
C23 0.0455(15) 0.059(2) 0.0375(12) -0.0023(13) 0.0109(11) 0.0152(14)
C24 0.0496(16) 0.061(2) 0.0324(11) -0.0069(13) 0.0122(11) 0.0072(14)
C25 0.0519(16) 0.058(2) 0.0301(11) 0.0013(12) 0.0081(11) 0.0108(14)
C26 0.0362(13) 0.055(2) 0.0356(11) -0.0033(12) 0.0048(10) 0.0090(13)

loop_
_atom_type_symbol
_atom_type_description
_atom_type_scat_dispersion_real
_atom_type_scat_dispersion_imag
_atom_type_scat_source
C C 0.0033 0.0016 'International Tables Vol C Tables 4.2.6.8 and 6.1.1.4'
H H 0.0000 0.0000 'International Tables Vol C Tables 4.2.6.8 and 6.1.1.4'
N N 0.0061 0.0033 'International Tables Vol C Tables 4.2.6.8 and 6.1.1.4'
O O 0.0106 0.0060 'International Tables Vol C Tables 4.2.6.8 and 6.1.1.4'

loop_
_geom_angle_atom_site_label_1
_geom_angle_atom_site_label_2
_geom_angle_atom_site_label_3
_geom_angle
C7 O1 C6 113.8(2)
C11 O2 C18 117.8(2)
C12 O3 C19 116.4(2)
C9 N1 C8 114.2(2)
C9 N1 C1 108.7(2)
C8 N1 C1 115.67(18)
N1 C1 C2 113.84(19)
C3 C2 C10 119.2(2)
C3 C2 C1 122.5(2)
C10 C2 C1 118.0(2)
C2 C3 C13 118.8(2)
C2 C3 C4 124.0(2)
C13 C3 C4 117.03(18)
C14 C4 C5 118.4(2)
C14 C4 C3 118.4(2)
C5 C4 C3 123.13(19)
C17 C5 C4 119.8(2)
C17 C5 C6 118.2(2)
C4 C5 C6 121.9(2)
O1 C6 C5 107.3(2)
O1 C7 C8 113.90(19)
N1 C8 C7 116.5(2)
N1 C8 C20 111.3(2)
C7 C8 C20 105.95(19)
C11 C10 C2 121.71(19)
O2 C11 C10 125.0(2)
O2 C11 C12 115.5(2)
C10 C11 C12 119.4(2)
O3 C12 C13 125.4(2)
O3 C12 C11 115.6(2)
C13 C12 C11 119.0(2)
C12 C13 C3 121.8(2)
C15 C14 C4 121.1(3)
C16 C15 C14 120.2(2)
C15 C16 C17 119.5(3)
C5 C17 C16 120.9(3)
C21 C20 C8 117.2(2)
C22 C21 C20 112.1(2)
C22 C21 C26 110.0(2)
C20 C21 C26 109.8(2)
C21 C22 C23 112.5(2)
C24 C23 C22 111.3(2)
C25 C24 C23 110.3(2)
C24 C25 C26 111.4(3)
C25 C26 C21 113.1(2)

loop_
_geom_bond_atom_site_label_1
_geom_bond_atom_site_label_2
_geom_bond_distance
O1 C7 1.423(3)
O1 C6 1.436(3)
O2 C11 1.373(3)
O2 C18 1.410(3)
O3 C12 1.367(3)
O3 C19 1.427(3)
N1 C9 1.456(4)
N1 C8 1.472(3)
N1 C1 1.482(2)
C1 C2 1.518(3)
C2 C3 1.393(3)
C2 C10 1.397(3)
C3 C13 1.412(3)
C3 C4 1.505(3)
C4 C14 1.397(3)
C4 C5 1.399(4)
C5 C17 1.390(4)
C5 C6 1.503(3)
C7 C8 1.532(4)
C8 C20 1.548(3)
C10 C11 1.380(3)
C11 C12 1.410(3)
C12 C13 1.373(4)
C14 C15 1.386(4)
C15 C16 1.374(4)
C16 C17 1.391(4)
C20 C21 1.529(4)
C21 C22 1.522(4)
C21 C26 1.537(3)
C22 C23 1.523(4)
C23 C24 1.521(3)
C24 C25 1.514(5)
C25 C26 1.517(4)

loop_
_geom_torsion_atom_site_label_1
_geom_torsion_atom_site_label_2
_geom_torsion_atom_site_label_3
_geom_torsion_atom_site_label_4
_geom_torsion
C9 N1 C1 C2 172.1(2)
C8 N1 C1 C2 -57.8(3)
N1 C1 C2 C3 135.7(2)
N1 C1 C2 C10 -51.2(3)
C10 C2 C3 C13 -1.1(3)
C1 C2 C3 C13 171.9(2)
C10 C2 C3 C4 -177.3(2)
C1 C2 C3 C4 -4.2(4)
C2 C3 C4 C14 116.7(3)
C13 C3 C4 C14 -59.5(3)
C2 C3 C4 C5 -65.5(4)
C13 C3 C4 C5 118.3(3)
C14 C4 C5 C17 -2.5(4)
C3 C4 C5 C17 179.7(2)
C14 C4 C5 C6 179.0(2)
C3 C4 C5 C6 1.2(4)
C7 O1 C6 C5 -155.5(2)
C17 C5 C6 O1 -78.4(3)
C4 C5 C6 O1 100.1(3)
C6 O1 C7 C8 77.1(3)
C9 N1 C8 C7 57.5(3)
C1 N1 C8 C7 -69.9(3)
C9 N1 C8 C20 -64.1(3)
C1 N1 C8 C20 168.5(2)
O1 C7 C8 N1 49.3(3)
O1 C7 C8 C20 173.7(2)
C3 C2 C10 C11 0.6(4)
C1 C2 C10 C11 -172.8(2)
C18 O2 C11 C10 1.2(4)
C18 O2 C11 C12 179.8(2)
C2 C10 C11 O2 179.7(2)
C2 C10 C11 C12 1.2(4)
C19 O3 C12 C13 10.0(4)
C19 O3 C12 C11 -170.3(2)
O2 C11 C12 O3 -0.7(3)
C10 C11 C12 O3 177.9(2)
O2 C11 C12 C13 179.0(2)
C10 C11 C12 C13 -2.4(4)
O3 C12 C13 C3 -178.5(2)
C11 C12 C13 C3 1.8(4)
C2 C3 C13 C12 -0.1(4)
C4 C3 C13 C12 176.4(2)
C5 C4 C14 C15 1.3(4)
C3 C4 C14 C15 179.2(2)
C4 C14 C15 C16 1.5(4)
C14 C15 C16 C17 -3.0(4)
C4 C5 C17 C16 1.0(4)
C6 C5 C17 C16 179.5(3)
C15 C16 C17 C5 1.8(4)
N1 C8 C20 C21 -53.4(3)
C7 C8 C20 C21 179.0(3)
C8 C20 C21 C22 -71.7(3)
C8 C20 C21 C26 165.8(3)
C20 C21 C22 C23 -175.2(2)
C26 C21 C22 C23 -52.7(3)
C21 C22 C23 C24 56.2(4)
C22 C23 C24 C25 -56.9(4)
C23 C24 C25 C26 56.1(4)
C24 C25 C26 C21 -54.8(4)
C22 C21 C26 C25 52.2(4)
C20 C21 C26 C25 176.0(3)

loop_
_cod_related_entry_id
_cod_related_entry_database
_cod_related_entry_code
1 ChemSpider 30660525
